data_2218182
loop_
_publ_author_name
'Siddiqui, Waseeq Ahmad'
'Ahmad, Saeed'
'Siddiqui, Hamid Latif'
'Parvez, Masood'
'Rashid, Rehana'

_publ_section_title
;
 Methyl 3-oxo-2,3-dihydro-1,2-benzothiazole-2-acetate 1,1-dioxide
;
_journal_coeditor_code LH2607
_journal_issue 5
_journal_name_full 'Acta Crystallographica Section E'
_journal_page_first o859
_journal_paper_doi 10.1107/S1600536808009951
_journal_volume 64
_journal_year 2008
_chemical_formula_iupac 'C10 H9 N O5 S'
_chemical_formula_moiety 'C10 H9 N O5 S'
_chemical_formula_sum 'C10 H9 N O5 S'
_chemical_formula_weight 255.24
_chemical_name_systematic
;
Methyl 3-oxo-2,3-dihydro-1,2-benzothiazole-2-acetate 1,1-dioxide
;
_space_group_IT_number 2
_symmetry_cell_setting triclinic
_symmetry_space_group_name_Hall '-P 1'
_symmetry_space_group_name_H-M 'P -1'
_atom_sites_solution_hydrogens geom
_atom_sites_solution_primary direct
_atom_sites_solution_secondary difmap
_cell_angle_alpha 104.39(2)
_cell_angle_beta 100.58(2)
_cell_angle_gamma 94.30(2)
_cell_formula_units_Z 2
_cell_length_a 7.765(3)
_cell_length_b 8.496(3)
_cell_length_c 8.776(4)
_cell_measurement_reflns_used 4654
_cell_measurement_temperature 173(2)
_cell_measurement_theta_max 27.4
_cell_measurement_theta_min 3.9
_cell_volume 546.8(4)
_computing_cell_refinement 'DENZO (Otwinowski & Minor, 1997)'
_computing_data_collection 'COLLECT (Hooft, 1998)'
_computing_data_reduction 'SCALEPACK (Otwinowski & Minor, 1997)'
_computing_molecular_graphics 'ORTEP-3 (Farrugia, 1997)'
_computing_publication_material 'SHELXL97 (Sheldrick, 2008)'
_computing_structure_refinement 'SHELXL97 (Sheldrick, 2008)'
_computing_structure_solution 'SAPI91 (Fan, 1991)'
_diffrn_ambient_temperature 173(2)
_diffrn_measured_fraction_theta_full 0.987
_diffrn_measured_fraction_theta_max 0.987
_diffrn_measurement_device_type 'Nonius KappaCCD'
_diffrn_measurement_method '\w and \f'
_diffrn_radiation_monochromator graphite
_diffrn_radiation_source 'fine-focus sealed tube'
_diffrn_radiation_type MoK\a
_diffrn_radiation_wavelength 0.71073
_diffrn_reflns_av_R_equivalents 0.024
_diffrn_reflns_av_sigmaI/netI 0.036
_diffrn_reflns_limit_h_max 9
_diffrn_reflns_limit_h_min -10
_diffrn_reflns_limit_k_max 10
_diffrn_reflns_limit_k_min -11
_diffrn_reflns_limit_l_max 11
_diffrn_reflns_limit_l_min -11
_diffrn_reflns_number 4654
_diffrn_reflns_theta_full 27.4
_diffrn_reflns_theta_max 27.4
_diffrn_reflns_theta_min 3.9
_exptl_absorpt_coefficient_mu 0.305
_exptl_absorpt_correction_T_max 0.976
_exptl_absorpt_correction_T_min 0.953
_exptl_absorpt_correction_type multi-scan
_exptl_absorpt_process_details '(SORTAV; Blessing, 1997)'
_exptl_crystal_colour colourless
_exptl_crystal_density_diffrn 1.550
_exptl_crystal_density_method 'not measured'
_exptl_crystal_description block
_exptl_crystal_F_000 264
_exptl_crystal_size_max 0.16
_exptl_crystal_size_mid 0.10
_exptl_crystal_size_min 0.08
_refine_diff_density_max 0.46
_refine_diff_density_min -0.43
_refine_ls_extinction_method none
_refine_ls_goodness_of_fit_ref 1.03
_refine_ls_hydrogen_treatment constr
_refine_ls_matrix_type full
_refine_ls_number_parameters 155
_refine_ls_number_reflns 2468
_refine_ls_number_restraints 0
_refine_ls_restrained_S_all 1.03
_refine_ls_R_factor_all 0.053
_refine_ls_R_factor_gt 0.040
_refine_ls_shift/su_max 0.000
_refine_ls_shift/su_mean 0.000
_refine_ls_structure_factor_coef Fsqd
_refine_ls_weighting_details 'calc w=1/[\s^2^(Fo^2^)+(0.056P)^2^+0.29P] where P=(Fo^2^+2Fc^2^)/3'
_refine_ls_weighting_scheme calc
_refine_ls_wR_factor_gt 0.103
_refine_ls_wR_factor_ref 0.111
_reflns_number_gt 2040
_reflns_number_total 2468
_reflns_threshold_expression I>2\s(I)
_cod_data_source_file lh2607.cif
_cod_data_source_block I
_cod_database_code 2218182
_cod_database_fobs_code 2218182

loop_
_symmetry_equiv_pos_as_xyz
'x, y, z'
'-x, -y, -z'

loop_
_atom_site_type_symbol
_atom_site_label
_atom_site_fract_x
_atom_site_fract_y
_atom_site_fract_z
_atom_site_U_iso_or_equiv
_atom_site_adp_type
_atom_site_calc_flag
_atom_site_refinement_flags
_atom_site_occupancy
S S1 0.25284(6) 0.37128(6) 1.06522(6) 0.02602(16) Uani d . 1
O O1 -0.07412(18) 0.18372(19) 0.67891(17) 0.0354(3) Uani d . 1
O O2 0.40672(17) 0.29152(17) 1.08988(17) 0.0320(3) Uani d . 1
O O3 0.2727(2) 0.54422(17) 1.13620(18) 0.0372(4) Uani d . 1
O O4 0.3882(2) 0.14876(17) 0.70088(18) 0.0369(4) Uani d . 1
O O5 0.41016(18) 0.33528(17) 0.56027(16) 0.0312(3) Uani d . 1
N N1 0.1635(2) 0.3311(2) 0.87005(18) 0.0275(4) Uani d . 1
C C1 0.0687(2) 0.2676(2) 1.1032(2) 0.0243(4) Uani d . 1
C C2 0.0451(3) 0.2516(2) 1.2517(2) 0.0303(4) Uani d . 1
H H2 0.1321 0.2987 1.3471 0.036 Uiso calc R 1
C C3 -0.1118(3) 0.1633(3) 1.2543(3) 0.0325(4) Uani d . 1
H H3 -0.1321 0.1482 1.3535 0.039 Uiso calc R 1
C C4 -0.2397(3) 0.0968(2) 1.1148(3) 0.0329(5) Uani d . 1
H H4 -0.3467 0.0384 1.1202 0.040 Uiso calc R 1
C C5 -0.2128(3) 0.1147(2) 0.9669(2) 0.0297(4) Uani d . 1
H H5 -0.3005 0.0698 0.8716 0.036 Uiso calc R 1
C C6 -0.0558(2) 0.1990(2) 0.9619(2) 0.0245(4) Uani d . 1
C C7 -0.0003(2) 0.2326(2) 0.8179(2) 0.0263(4) Uani d . 1
C C8 0.2499(3) 0.3960(2) 0.7616(2) 0.0292(4) Uani d . 1
H H8A 0.3291 0.4972 0.8238 0.035 Uiso calc R 1
H H8B 0.1593 0.4256 0.6819 0.035 Uiso calc R 1
C C9 0.3566(2) 0.2757(2) 0.6733(2) 0.0268(4) Uani d . 1
C C10 0.5248(3) 0.2391(3) 0.4726(3) 0.0435(6) Uani d . 1
H H10A 0.5553 0.2910 0.3914 0.052 Uiso calc R 1
H H10B 0.4638 0.1284 0.4195 0.052 Uiso calc R 1
H H10C 0.6329 0.2329 0.5475 0.052 Uiso calc R 1

loop_
_atom_site_aniso_label
_atom_site_aniso_U_11
_atom_site_aniso_U_22
_atom_site_aniso_U_33
_atom_site_aniso_U_12
_atom_site_aniso_U_13
_atom_site_aniso_U_23
S1 0.0241(3) 0.0292(3) 0.0245(3) 0.00447(18) 0.00385(18) 0.00737(18)
O1 0.0311(7) 0.0495(9) 0.0236(7) 0.0080(6) 0.0024(6) 0.0076(6)
O2 0.0225(7) 0.0398(8) 0.0339(8) 0.0068(6) 0.0027(6) 0.0117(6)
O3 0.0426(9) 0.0266(7) 0.0379(8) 0.0026(6) 0.0035(7) 0.0045(6)
O4 0.0472(9) 0.0316(8) 0.0378(8) 0.0101(7) 0.0158(7) 0.0136(6)
O5 0.0308(7) 0.0441(8) 0.0252(7) 0.0126(6) 0.0102(6) 0.0158(6)
N1 0.0242(8) 0.0376(9) 0.0217(8) 0.0022(7) 0.0048(6) 0.0102(7)
C1 0.0226(9) 0.0270(9) 0.0251(9) 0.0069(7) 0.0061(7) 0.0083(7)
C2 0.0307(10) 0.0375(11) 0.0241(10) 0.0094(8) 0.0053(8) 0.0095(8)
C3 0.0377(11) 0.0375(11) 0.0309(11) 0.0155(9) 0.0161(9) 0.0151(8)
C4 0.0269(10) 0.0328(10) 0.0452(12) 0.0065(8) 0.0137(9) 0.0164(9)
C5 0.0245(9) 0.0314(10) 0.0328(10) 0.0046(8) 0.0035(8) 0.0095(8)
C6 0.0252(9) 0.0248(9) 0.0240(9) 0.0086(7) 0.0042(7) 0.0066(7)
C7 0.0261(9) 0.0288(9) 0.0237(10) 0.0051(7) 0.0073(7) 0.0042(7)
C8 0.0305(10) 0.0329(10) 0.0297(10) 0.0075(8) 0.0115(8) 0.0135(8)
C9 0.0230(9) 0.0325(10) 0.0243(9) 0.0000(7) 0.0032(7) 0.0090(8)
C10 0.0436(13) 0.0656(15) 0.0302(11) 0.0250(11) 0.0173(10) 0.0169(10)

loop_
_atom_type_symbol
_atom_type_description
_atom_type_scat_dispersion_real
_atom_type_scat_dispersion_imag
_atom_type_scat_source
C C 0.0033 0.0016 'International Tables Vol C Tables 4.2.6.8 and 6.1.1.4'
H H 0.0000 0.0000 'International Tables Vol C Tables 4.2.6.8 and 6.1.1.4'
N N 0.0061 0.0033 'International Tables Vol C Tables 4.2.6.8 and 6.1.1.4'
S S 0.1246 0.1234 'International Tables Vol C Tables 4.2.6.8 and 6.1.1.4'
O O 0.0106 0.0060 'International Tables Vol C Tables 4.2.6.8 and 6.1.1.4'

loop_
_geom_angle_atom_site_label_1
_geom_angle_atom_site_label_2
_geom_angle_atom_site_label_3
_geom_angle
O2 S1 O3 116.71(9)
O2 S1 N1 110.73(9)
O3 S1 N1 109.35(9)
O2 S1 C1 112.26(9)
O3 S1 C1 112.83(9)
N1 S1 C1 92.26(9)
C9 O5 C10 115.33(16)
C7 N1 C8 122.31(16)
C7 N1 S1 116.00(13)
C8 N1 S1 121.68(13)
C2 C1 C6 122.73(18)
C2 C1 S1 126.37(15)
C6 C1 S1 110.90(14)
C1 C2 C3 116.80(19)
C1 C2 H2 121.6
C3 C2 H2 121.6
C2 C3 C4 121.34(19)
C2 C3 H3 119.3
C4 C3 H3 119.3
C3 C4 C5 120.73(19)
C3 C4 H4 119.6
C5 C4 H4 119.6
C6 C5 C4 118.57(18)
C6 C5 H5 120.7
C4 C5 H5 120.7
C5 C6 C1 119.81(18)
C5 C6 C7 127.38(17)
C1 C6 C7 112.78(17)
O1 C7 N1 123.33(18)
O1 C7 C6 128.71(18)
N1 C7 C6 107.93(16)
N1 C8 C9 112.82(16)
N1 C8 H8A 109.0
C9 C8 H8A 109.0
N1 C8 H8B 109.0
C9 C8 H8B 109.0
H8A C8 H8B 107.8
O4 C9 O5 125.61(18)
O4 C9 C8 125.59(18)
O5 C9 C8 108.80(16)
O5 C10 H10A 109.5
O5 C10 H10B 109.5
H10A C10 H10B 109.5
O5 C10 H10C 109.5
H10A C10 H10C 109.5
H10B C10 H10C 109.5

loop_
_geom_bond_atom_site_label_1
_geom_bond_atom_site_label_2
_geom_bond_distance
S1 O2 1.4258(15)
S1 O3 1.4306(15)
S1 N1 1.6640(18)
S1 C1 1.7504(19)
O1 C7 1.202(2)
O4 C9 1.196(2)
O5 C9 1.335(2)
O5 C10 1.449(2)
N1 C7 1.402(3)
N1 C8 1.449(2)
C1 C2 1.387(3)
C1 C6 1.388(3)
C2 C3 1.389(3)
C2 H2 0.9500
C3 C4 1.389(3)
C3 H3 0.9500
C4 C5 1.395(3)
C4 H4 0.9500
C5 C6 1.380(3)
C5 H5 0.9500
C6 C7 1.492(3)
C8 C9 1.517(3)
C8 H8A 0.9900
C8 H8B 0.9900
C10 H10A 0.9800
C10 H10B 0.9800
C10 H10C 0.9800

loop_
_geom_hbond_atom_site_label_D
_geom_hbond_atom_site_label_H
_geom_hbond_atom_site_label_A
_geom_hbond_site_symmetry_A
_geom_hbond_distance_DH
_geom_hbond_distance_HA
_geom_hbond_distance_DA
_geom_hbond_angle_DHA
C2 H2 O5 1_556 0.95 2.53 3.435(3) 160
C4 H4 O4 2_557 0.95 2.54 3.209(3) 128
C8 H8A O2 2_667 0.99 2.49 3.435(3) 159
C10 H10C O1 1_655 0.98 2.47 3.431(3) 167

loop_
_geom_torsion_atom_site_label_1
_geom_torsion_atom_site_label_2
_geom_torsion_atom_site_label_3
_geom_torsion_atom_site_label_4
_geom_torsion
O2 S1 N1 C7 111.37(15)
O3 S1 N1 C7 -118.66(15)
C1 S1 N1 C7 -3.48(15)
O2 S1 N1 C8 -69.24(17)
O3 S1 N1 C8 60.73(17)
C1 S1 N1 C8 175.91(15)
O2 S1 C1 C2 68.07(19)
O3 S1 C1 C2 -66.31(19)
N1 S1 C1 C2 -178.43(18)
O2 S1 C1 C6 -111.44(14)
O3 S1 C1 C6 114.19(14)
N1 S1 C1 C6 2.07(14)
C6 C1 C2 C3 -0.4(3)
S1 C1 C2 C3 -179.86(15)
C1 C2 C3 C4 -1.0(3)
C2 C3 C4 C5 1.0(3)
C3 C4 C5 C6 0.4(3)
C4 C5 C6 C1 -1.8(3)
C4 C5 C6 C7 -179.84(17)
C2 C1 C6 C5 1.8(3)
S1 C1 C6 C5 -178.65(14)
C2 C1 C6 C7 -179.84(17)
S1 C1 C6 C7 -0.3(2)
C8 N1 C7 O1 6.2(3)
S1 N1 C7 O1 -174.37(15)
C8 N1 C7 C6 -175.64(16)
S1 N1 C7 C6 3.7(2)
C5 C6 C7 O1 -5.9(3)
C1 C6 C7 O1 175.94(19)
C5 C6 C7 N1 176.14(18)
C1 C6 C7 N1 -2.0(2)
C7 N1 C8 C9 -84.4(2)
S1 N1 C8 C9 96.29(18)
C10 O5 C9 O4 -3.8(3)
C10 O5 C9 C8 175.82(16)
N1 C8 C9 O4 -9.1(3)
N1 C8 C9 O5 171.21(15)

loop_
_cod_related_entry_id
_cod_related_entry_database
_cod_related_entry_code
1 ChemSpider 73208
